data_7052843
loop_
_publ_author_name
'Zhou, Xie'
'Li, Haiyin'
'Chi, Zhenguo'
'Zhang, Xiqi'
'Zhang, Jianyong'
'Xu, Bingjia'
'Zhang, Yi'
'Liu, Siwei'
'Xu, Jiarui'

_publ_section_title
;
 Piezofluorochromism and morphology of a new aggregation-induced emission
 compound derived from tetraphenylethylene and carbazole
;
_journal_issue 3
_journal_name_full 'New Journal of Chemistry'
_journal_page_first 685
_journal_paper_doi 10.1039/c1nj20782b
_journal_volume 36
_journal_year 2012
_chemical_formula_sum 'C127.5 H84 Cl N4 O0.8'
_chemical_formula_weight 1720.24
_chemical_name_systematic
;
?
;
_space_group_IT_number 2
_symmetry_cell_setting triclinic
_symmetry_space_group_name_Hall '-P 1'
_symmetry_space_group_name_H-M 'P -1'
_atom_sites_solution_hydrogens geom
_atom_sites_solution_primary direct
_atom_sites_solution_secondary difmap
_audit_creation_method SHELXL-97
_cell_angle_alpha 81.814(3)
_cell_angle_beta 84.930(3)
_cell_angle_gamma 69.902(3)
_cell_formula_units_Z 1
_cell_length_a 11.0164(17)
_cell_length_b 11.8961(18)
_cell_length_c 18.841(3)
_cell_measurement_temperature 110(2)
_cell_volume 2293.1(6)
_computing_structure_refinement 'SHELXL-97 (Sheldrick, 1997)'
_computing_structure_solution 'SHELXS-97 (Sheldrick, 1990)'
_diffrn_ambient_temperature 110(2)
_diffrn_measured_fraction_theta_full 0.968
_diffrn_measured_fraction_theta_max 0.968
_diffrn_radiation_monochromator graphite
_diffrn_radiation_source 'fine-focus sealed tube'
_diffrn_radiation_type MoK\a
_diffrn_radiation_wavelength 0.71073
_diffrn_reflns_av_R_equivalents 0.0320
_diffrn_reflns_av_sigmaI/netI 0.0612
_diffrn_reflns_limit_h_max 14
_diffrn_reflns_limit_h_min -14
_diffrn_reflns_limit_k_max 15
_diffrn_reflns_limit_k_min -15
_diffrn_reflns_limit_l_max 23
_diffrn_reflns_limit_l_min -24
_diffrn_reflns_number 19213
_diffrn_reflns_theta_full 27.09
_diffrn_reflns_theta_max 27.09
_diffrn_reflns_theta_min 1.09
_exptl_absorpt_coefficient_mu 0.100
_exptl_absorpt_correction_T_max 0.9753
_exptl_absorpt_correction_T_min 0.9572
_exptl_absorpt_correction_type multi-scan
_exptl_absorpt_process_details SADABS
_exptl_crystal_colour colorless
_exptl_crystal_density_diffrn 1.246
_exptl_crystal_density_method 'not measured'
_exptl_crystal_description block
_exptl_crystal_F_000 900
_exptl_crystal_size_max 0.44
_exptl_crystal_size_mid 0.40
_exptl_crystal_size_min 0.25
_refine_diff_density_max 0.602
_refine_diff_density_min -0.371
_refine_diff_density_rms 0.058
_refine_ls_extinction_method none
_refine_ls_goodness_of_fit_ref 1.011
_refine_ls_hydrogen_treatment constr
_refine_ls_matrix_type full
_refine_ls_number_parameters 639
_refine_ls_number_reflns 9791
_refine_ls_number_restraints 50
_refine_ls_restrained_S_all 1.033
_refine_ls_R_factor_all 0.1071
_refine_ls_R_factor_gt 0.0581
_refine_ls_shift/su_max 0.001
_refine_ls_shift/su_mean 0.000
_refine_ls_structure_factor_coef Fsqd
_refine_ls_weighting_details 'calc w=1/[\s^2^(Fo^2^)+(0.1123P)^2^+0.3039P] where P=(Fo^2^+2Fc^2^)/3'
_refine_ls_weighting_scheme calc
_refine_ls_wR_factor_gt 0.1601
_refine_ls_wR_factor_ref 0.1972
_reflns_number_gt 5861
_reflns_number_total 9791
_reflns_threshold_expression >2sigma(I)
_cod_data_source_file c1nj20782b.txt
_cod_data_source_block 1
_cod_original_sg_symbol_H-M P-1
_cod_original_formula_sum 'C127.50 H84 Cl N4 O0.80'
_cod_database_code 7052843

loop_
_symmetry_equiv_pos_as_xyz
'x, y, z'
'-x, -y, -z'

loop_
_atom_site_label
_atom_site_type_symbol
_atom_site_fract_x
_atom_site_fract_y
_atom_site_fract_z
_atom_site_U_iso_or_equiv
_atom_site_adp_type
_atom_site_occupancy
_atom_site_symmetry_multiplicity
_atom_site_calc_flag
_atom_site_refinement_flags
_atom_site_disorder_assembly
_atom_site_disorder_group
N1 N 0.39424(19) 0.34840(17) 0.83029(11) 0.0315(5) Uani 1 1 d . . .
N2 N 0.90978(18) 1.29455(17) 1.17249(10) 0.0268(4) Uani 1 1 d . . .
C1 C 0.7296(2) 1.0405(2) 0.71900(12) 0.0248(5) Uani 1 1 d . . .
C2 C 0.7437(2) 1.0949(2) 0.65230(12) 0.0272(5) Uani 1 1 d . . .
C3 C 0.7866(2) 1.2025(2) 0.63815(12) 0.0297(5) Uani 1 1 d . . .
C4 C 0.7204(3) 1.3089(2) 0.66842(13) 0.0383(6) Uani 1 1 d . . .
H4A H 0.6480 1.3130 0.7006 0.046 Uiso 1 1 calc R . .
C5 C 0.7605(3) 1.4082(3) 0.65151(16) 0.0528(8) Uani 1 1 d . . .
H5A H 0.7154 1.4803 0.6722 0.063 Uiso 1 1 calc R . .
C6 C 0.8653(4) 1.4032(3) 0.60481(17) 0.0593(9) Uani 1 1 d . . .
H6A H 0.8916 1.4719 0.5930 0.071 Uiso 1 1 calc R . .
C7 C 0.9318(3) 1.2987(3) 0.57523(16) 0.0501(8) Uani 1 1 d . . .
H7A H 1.0048 1.2949 0.5436 0.060 Uiso 1 1 calc R . .
C8 C 0.8924(2) 1.1992(2) 0.59159(13) 0.0363(6) Uani 1 1 d . . .
H8A H 0.9383 1.1275 0.5707 0.044 Uiso 1 1 calc R . .
C9 C 0.7143(2) 1.0550(2) 0.58629(12) 0.0314(6) Uani 1 1 d . . .
C10 C 0.7661(3) 0.9366(3) 0.57137(15) 0.0407(7) Uani 1 1 d . . .
H10A H 0.8236 0.8776 0.6035 0.049 Uiso 1 1 calc R . .
C11 C 0.7339(3) 0.9040(3) 0.50908(16) 0.0490(8) Uani 1 1 d . . .
H11A H 0.7694 0.8226 0.4992 0.059 Uiso 1 1 calc R . .
C12 C 0.6518(3) 0.9881(3) 0.46244(15) 0.0503(8) Uani 1 1 d . . .
H12A H 0.6302 0.9649 0.4203 0.060 Uiso 1 1 calc R . .
C13 C 0.6001(3) 1.1064(3) 0.47598(14) 0.0457(7) Uani 1 1 d . . .
H13A H 0.5427 1.1648 0.4435 0.055 Uiso 1 1 calc R . .
C14 C 0.6324(3) 1.1395(3) 0.53718(13) 0.0387(6) Uani 1 1 d . . .
H14A H 0.5981 1.2215 0.5459 0.046 Uiso 1 1 calc R . .
C15 C 0.6805(2) 0.9365(2) 0.73167(12) 0.0248(5) Uani 1 1 d . . .
C16 C 0.7571(2) 0.8265(2) 0.76512(12) 0.0281(5) Uani 1 1 d . . .
H16A H 0.8396 0.8190 0.7806 0.034 Uiso 1 1 calc R . .
C17 C 0.7164(2) 0.7280(2) 0.77649(13) 0.0283(5) Uani 1 1 d . . .
H17A H 0.7729 0.6529 0.7975 0.034 Uiso 1 1 calc R . .
C18 C 0.5928(2) 0.7365(2) 0.75752(12) 0.0257(5) Uani 1 1 d . . .
C19 C 0.5146(2) 0.8493(2) 0.72598(13) 0.0290(5) Uani 1 1 d . . .
H19A H 0.4298 0.8589 0.7133 0.035 Uiso 1 1 calc R . .
C20 C 0.5573(2) 0.9467(2) 0.71293(13) 0.0293(5) Uani 1 1 d . . .
H20A H 0.5021 1.0217 0.6909 0.035 Uiso 1 1 calc R . .
C21 C 0.5466(2) 0.63214(19) 0.77244(12) 0.0246(5) Uani 1 1 d . . .
C22 C 0.4417(2) 0.6275(2) 0.73779(13) 0.0287(5) Uani 1 1 d . . .
H22A H 0.4035 0.6899 0.7008 0.034 Uiso 1 1 calc R . .
C23 C 0.3921(2) 0.5345(2) 0.75584(13) 0.0304(6) Uani 1 1 d . . .
H23A H 0.3192 0.5351 0.7321 0.036 Uiso 1 1 calc R . .
C24 C 0.4475(2) 0.4411(2) 0.80793(13) 0.0266(5) Uani 1 1 d . . .
C25 C 0.5581(2) 0.4391(2) 0.84007(13) 0.0284(5) Uani 1 1 d . . .
H25A H 0.6011 0.3725 0.8736 0.034 Uiso 1 1 calc R . .
C26 C 0.6047(2) 0.5339(2) 0.82311(13) 0.0272(5) Uani 1 1 d . . .
H26A H 0.6782 0.5325 0.8465 0.033 Uiso 1 1 calc R . .
C27 C 0.3483(2) 0.2876(2) 0.78652(15) 0.0348(6) Uani 1 1 d . . .
C28 C 0.3404(3) 0.3024(2) 0.71246(16) 0.0403(7) Uani 1 1 d . . .
H28A H 0.3728 0.3580 0.6826 0.048 Uiso 1 1 calc R . .
C29 C 0.2829(3) 0.2324(3) 0.68397(18) 0.0483(8) Uani 1 1 d . . .
H29A H 0.2737 0.2422 0.6336 0.058 Uiso 1 1 calc R . .
C30 C 0.2386(3) 0.1482(3) 0.7271(2) 0.0525(9) Uani 1 1 d . . .
H30A H 0.1987 0.1026 0.7059 0.063 Uiso 1 1 calc R . .
C31 C 0.2518(3) 0.1305(3) 0.79944(19) 0.0475(8) Uani 1 1 d . . .
H31A H 0.2238 0.0711 0.8284 0.057 Uiso 1 1 calc R . .
C32 C 0.3064(2) 0.2002(2) 0.83053(16) 0.0385(7) Uani 1 1 d . . .
C33 C 0.3282(2) 0.2085(2) 0.90372(15) 0.0361(6) Uani 1 1 d . . .
C34 C 0.3074(3) 0.1467(3) 0.96997(18) 0.0464(7) Uani 1 1 d . . .
H34A H 0.2758 0.0814 0.9721 0.056 Uiso 1 1 calc R . .
C35 C 0.3331(3) 0.1811(3) 1.03204(17) 0.0466(7) Uani 1 1 d . . .
H35A H 0.3221 0.1375 1.0771 0.056 Uiso 1 1 calc R . .
C36 C 0.3749(3) 0.2793(2) 1.02913(16) 0.0424(7) Uani 1 1 d . . .
H36A H 0.3877 0.3046 1.0727 0.051 Uiso 1 1 calc R . .
C37 C 0.3983(2) 0.3413(2) 0.96455(14) 0.0357(6) Uani 1 1 d . . .
H37A H 0.4273 0.4081 0.9632 0.043 Uiso 1 1 calc R . .
C38 C 0.3780(2) 0.3030(2) 0.90159(14) 0.0319(6) Uani 1 1 d . . .
C39 C 0.7608(2) 1.07630(19) 0.78591(12) 0.0251(5) Uani 1 1 d . . .
C40 C 0.6745(2) 1.08412(19) 0.84525(12) 0.0257(5) Uani 1 1 d . . .
H40A H 0.5971 1.0673 0.8419 0.031 Uiso 1 1 calc R . .
C41 C 0.6992(2) 1.11579(19) 0.90897(12) 0.0250(5) Uani 1 1 d . . .
H41A H 0.6381 1.1210 0.9483 0.030 Uiso 1 1 calc R . .
C42 C 0.8119(2) 1.14013(19) 0.91650(12) 0.0243(5) Uani 1 1 d . . .
C43 C 0.8986(2) 1.1314(2) 0.85694(12) 0.0286(5) Uani 1 1 d . . .
H43A H 0.9766 1.1471 0.8605 0.034 Uiso 1 1 calc R . .
C44 C 0.8738(2) 1.1007(2) 0.79337(12) 0.0274(5) Uani 1 1 d . . .
H44A H 0.9346 1.0960 0.7539 0.033 Uiso 1 1 calc R . .
C45 C 0.8384(2) 1.17600(19) 0.98440(12) 0.0246(5) Uani 1 1 d . . .
C46 C 0.7378(2) 1.2327(2) 1.03104(14) 0.0372(6) Uani 1 1 d . . .
H46A H 0.6511 1.2454 1.0201 0.045 Uiso 1 1 calc R . .
C47 C 0.7609(2) 1.2709(2) 1.09277(14) 0.0373(6) Uani 1 1 d . . .
H47A H 0.6905 1.3101 1.1235 0.045 Uiso 1 1 calc R . .
C48 C 0.8857(2) 1.2521(2) 1.10969(12) 0.0257(5) Uani 1 1 d . . .
C49 C 0.9872(2) 1.1944(2) 1.06515(13) 0.0377(6) Uani 1 1 d . . .
H49A H 1.0737 1.1803 1.0770 0.045 Uiso 1 1 calc R . .
C50 C 0.9635(2) 1.1571(2) 1.00331(13) 0.0363(6) Uani 1 1 d . . .
H50A H 1.0344 1.1177 0.9730 0.044 Uiso 1 1 calc R . .
C51 C 0.8947(2) 1.2465(2) 1.24288(12) 0.0256(5) Uani 1 1 d . . .
C52 C 0.8623(2) 1.1449(2) 1.26843(13) 0.0288(5) Uani 1 1 d . . .
H52A H 0.8462 1.0969 1.2366 0.035 Uiso 1 1 calc R . .
C53 C 0.8545(3) 1.1162(3) 1.34185(14) 0.0397(6) Uani 1 1 d . . .
H53A H 0.8337 1.0463 1.3607 0.048 Uiso 1 1 calc R . .
C54 C 0.8761(3) 1.1860(3) 1.38903(14) 0.0467(7) Uani 1 1 d . . .
H54A H 0.8672 1.1649 1.4393 0.056 Uiso 1 1 calc R . .
C55 C 0.9104(3) 1.2858(3) 1.36346(14) 0.0429(7) Uani 1 1 d . . .
H55A H 0.9271 1.3326 1.3959 0.052 Uiso 1 1 calc R . .
C56 C 0.9204(2) 1.3178(2) 1.28907(13) 0.0306(6) Uani 1 1 d . . .
C57 C 0.9518(2) 1.4137(2) 1.24441(14) 0.0307(6) Uani 1 1 d . . .
C58 C 0.9860(2) 1.5106(2) 1.25826(17) 0.0404(7) Uani 1 1 d . . .
H58A H 0.9897 1.5248 1.3063 0.049 Uiso 1 1 calc R . .
C59 C 1.0141(3) 1.5847(2) 1.20228(19) 0.0491(8) Uani 1 1 d . . .
H59A H 1.0392 1.6498 1.2115 0.059 Uiso 1 1 calc R . .
C60 C 1.0065(3) 1.5665(2) 1.13145(18) 0.0479(8) Uani 1 1 d . . .
H60A H 1.0257 1.6202 1.0934 0.057 Uiso 1 1 calc R . .
C61 C 0.9715(3) 1.4720(2) 1.11525(16) 0.0402(6) Uani 1 1 d . . .
H61A H 0.9661 1.4597 1.0671 0.048 Uiso 1 1 calc R . .
C62 C 0.9450(2) 1.3966(2) 1.17277(13) 0.0295(5) Uani 1 1 d . . .
C1S C 0.2179(8) 0.4476(5) 0.5494(3) 0.0562(16) Uani 0.50 1 d PDU A 1
C2S C 0.3125(10) 0.5183(13) 0.5290(9) 0.182(6) Uani 0.50 1 d PDU A 1
C3S C 0.4567(7) 0.4895(8) 0.5171(5) 0.056(2) Uani 0.50 1 d PDU . 1
C3S' C 0.4538(12) 0.482(2) 0.5421(8) 0.197(9) Uani 0.25 1 d PDU . 2
Cl1 Cl 0.3329(3) 0.4185(3) 0.52987(16) 0.0520(8) Uani 0.25 1 d PD . 2
Cl2 Cl 0.5457(7) 0.4864(8) 0.4602(5) 0.049(2) Uiso 0.15 1 d PD . 2
Cl2' Cl 0.5945(9) 0.4562(12) 0.4849(7) 0.081(3) Uiso 0.10 1 d PD . 3
O1 O 0.4151(5) 0.5401(5) 0.5833(3) 0.0584(15) Uani 0.40 1 d P B 4

loop_
_atom_site_aniso_label
_atom_site_aniso_U_11
_atom_site_aniso_U_22
_atom_site_aniso_U_33
_atom_site_aniso_U_23
_atom_site_aniso_U_13
_atom_site_aniso_U_12
N1 0.0283(11) 0.0276(11) 0.0428(13) -0.0081(9) -0.0048(9) -0.0125(9)
N2 0.0288(11) 0.0294(11) 0.0261(10) -0.0051(8) -0.0023(8) -0.0138(9)
C1 0.0225(11) 0.0247(12) 0.0272(12) -0.0059(9) -0.0006(9) -0.0069(9)
C2 0.0273(12) 0.0300(13) 0.0260(12) -0.0065(10) -0.0007(10) -0.0105(10)
C3 0.0352(14) 0.0362(14) 0.0220(12) -0.0036(10) -0.0035(10) -0.0169(11)
C4 0.0525(17) 0.0390(15) 0.0271(13) -0.0081(11) 0.0055(12) -0.0200(13)
C5 0.087(2) 0.0404(16) 0.0423(17) -0.0143(13) 0.0057(16) -0.0346(17)
C6 0.093(3) 0.061(2) 0.0477(18) -0.0105(16) 0.0067(18) -0.056(2)
C7 0.0549(19) 0.068(2) 0.0411(17) -0.0079(15) 0.0086(14) -0.0407(17)
C8 0.0366(15) 0.0472(16) 0.0304(14) -0.0072(11) 0.0005(11) -0.0202(12)
C9 0.0346(14) 0.0423(15) 0.0239(13) -0.0104(11) 0.0062(10) -0.0205(12)
C10 0.0395(15) 0.0481(17) 0.0376(15) -0.0191(13) 0.0060(12) -0.0150(13)
C11 0.0481(18) 0.063(2) 0.0454(18) -0.0322(15) 0.0139(14) -0.0248(15)
C12 0.0500(18) 0.089(2) 0.0312(15) -0.0215(16) 0.0077(13) -0.0445(18)
C13 0.0509(18) 0.071(2) 0.0273(14) -0.0020(13) -0.0050(12) -0.0366(16)
C14 0.0473(16) 0.0492(16) 0.0274(13) -0.0038(12) -0.0013(12) -0.0268(13)
C15 0.0260(12) 0.0265(12) 0.0232(12) -0.0092(9) 0.0004(9) -0.0084(10)
C16 0.0224(12) 0.0307(13) 0.0324(13) -0.0071(10) -0.0024(10) -0.0088(10)
C17 0.0219(12) 0.0256(12) 0.0348(14) -0.0032(10) -0.0021(10) -0.0048(9)
C18 0.0260(12) 0.0258(12) 0.0259(12) -0.0073(9) 0.0007(9) -0.0082(10)
C19 0.0211(12) 0.0299(13) 0.0369(14) -0.0036(10) -0.0067(10) -0.0086(10)
C20 0.0280(13) 0.0245(12) 0.0335(13) -0.0019(10) -0.0048(10) -0.0061(10)
C21 0.0224(11) 0.0241(12) 0.0265(12) -0.0077(9) 0.0019(9) -0.0058(9)
C22 0.0269(12) 0.0233(12) 0.0342(13) -0.0054(10) -0.0069(10) -0.0041(10)
C23 0.0241(12) 0.0274(13) 0.0415(15) -0.0111(11) -0.0067(10) -0.0071(10)
C24 0.0238(12) 0.0223(12) 0.0364(14) -0.0086(10) -0.0023(10) -0.0090(9)
C25 0.0269(12) 0.0253(12) 0.0337(13) -0.0037(10) -0.0042(10) -0.0087(10)
C26 0.0209(11) 0.0285(12) 0.0344(13) -0.0058(10) -0.0055(10) -0.0094(10)
C27 0.0243(12) 0.0279(13) 0.0544(17) -0.0145(12) -0.0067(11) -0.0066(10)
C28 0.0331(14) 0.0312(14) 0.0571(18) -0.0158(12) -0.0105(13) -0.0051(11)
C29 0.0381(16) 0.0417(16) 0.066(2) -0.0288(15) -0.0158(14) -0.0021(13)
C30 0.0326(15) 0.0427(17) 0.092(3) -0.0385(17) -0.0062(15) -0.0120(13)
C31 0.0282(14) 0.0384(16) 0.083(2) -0.0303(15) 0.0042(14) -0.0132(12)
C32 0.0206(12) 0.0287(13) 0.069(2) -0.0173(13) 0.0003(12) -0.0080(10)
C33 0.0208(12) 0.0288(13) 0.0606(18) -0.0133(12) 0.0036(11) -0.0089(10)
C34 0.0338(15) 0.0370(15) 0.071(2) -0.0087(14) 0.0113(14) -0.0181(12)
C35 0.0418(16) 0.0463(17) 0.0519(18) -0.0028(14) 0.0104(14) -0.0194(14)
C36 0.0381(15) 0.0446(16) 0.0455(17) -0.0091(13) 0.0079(12) -0.0160(13)
C37 0.0300(13) 0.0336(14) 0.0465(16) -0.0091(12) 0.0027(11) -0.0138(11)
C38 0.0217(12) 0.0275(13) 0.0477(16) -0.0064(11) -0.0001(11) -0.0092(10)
C39 0.0278(12) 0.0218(11) 0.0253(12) -0.0034(9) -0.0005(9) -0.0075(9)
C40 0.0251(12) 0.0255(12) 0.0280(12) -0.0044(9) -0.0005(9) -0.0101(10)
C41 0.0279(12) 0.0232(11) 0.0238(12) -0.0039(9) 0.0020(9) -0.0087(9)
C42 0.0286(12) 0.0214(11) 0.0225(12) -0.0019(9) -0.0020(9) -0.0078(9)
C43 0.0241(12) 0.0336(13) 0.0310(13) -0.0067(10) -0.0015(10) -0.0124(10)
C44 0.0265(12) 0.0339(13) 0.0221(12) -0.0053(10) 0.0014(9) -0.0104(10)
C45 0.0291(12) 0.0233(12) 0.0221(12) -0.0007(9) -0.0006(9) -0.0104(10)
C46 0.0220(12) 0.0565(17) 0.0396(15) -0.0212(13) -0.0012(11) -0.0153(12)
C47 0.0230(12) 0.0566(17) 0.0348(14) -0.0206(12) 0.0028(10) -0.0116(12)
C48 0.0304(13) 0.0281(12) 0.0211(11) -0.0040(9) -0.0025(9) -0.0121(10)
C49 0.0284(13) 0.0535(17) 0.0315(14) -0.0127(12) -0.0041(11) -0.0102(12)
C50 0.0239(13) 0.0505(16) 0.0318(14) -0.0142(12) 0.0001(10) -0.0057(11)
C51 0.0204(11) 0.0311(12) 0.0254(12) -0.0065(10) -0.0011(9) -0.0077(9)
C52 0.0244(12) 0.0346(13) 0.0289(13) -0.0060(10) -0.0003(10) -0.0109(10)
C53 0.0360(15) 0.0504(17) 0.0334(15) 0.0023(12) -0.0011(11) -0.0182(13)
C54 0.0489(17) 0.074(2) 0.0234(14) -0.0054(13) 0.0003(12) -0.0290(16)
C55 0.0415(16) 0.0630(19) 0.0306(15) -0.0156(13) -0.0059(12) -0.0207(14)
C56 0.0208(12) 0.0379(14) 0.0349(14) -0.0120(11) -0.0022(10) -0.0091(10)
C57 0.0209(12) 0.0305(13) 0.0419(15) -0.0129(11) -0.0034(10) -0.0064(10)
C58 0.0288(14) 0.0359(15) 0.0607(19) -0.0195(13) -0.0048(12) -0.0099(11)
C59 0.0357(15) 0.0297(15) 0.085(2) -0.0183(15) -0.0103(15) -0.0087(12)
C60 0.0410(16) 0.0289(14) 0.073(2) 0.0048(14) -0.0050(15) -0.0143(12)
C61 0.0409(15) 0.0329(14) 0.0475(16) 0.0043(12) -0.0087(13) -0.0153(12)
C62 0.0242(12) 0.0269(12) 0.0398(14) -0.0065(10) -0.0057(10) -0.0094(10)
C1S 0.094(4) 0.037(3) 0.044(3) 0.008(2) -0.024(3) -0.029(3)
C2S 0.174(7) 0.199(7) 0.170(7) -0.028(4) -0.013(4) -0.056(4)
C3S 0.057(4) 0.034(3) 0.058(4) 0.021(3) -0.005(3) -0.002(3)
C3S' 0.197(9) 0.199(9) 0.190(9) -0.023(4) -0.005(4) -0.060(5)
Cl1 0.0577(19) 0.0385(15) 0.0492(17) 0.0331(13) -0.0088(14) -0.0163(14)
O1 0.055(3) 0.072(4) 0.042(3) -0.023(3) -0.017(3) -0.004(3)

loop_
_atom_type_symbol
_atom_type_description
_atom_type_scat_dispersion_real
_atom_type_scat_dispersion_imag
_atom_type_scat_source
C C 0.0033 0.0016 'International Tables Vol C Tables 4.2.6.8 and 6.1.1.4'
H H 0.0000 0.0000 'International Tables Vol C Tables 4.2.6.8 and 6.1.1.4'
N N 0.0061 0.0033 'International Tables Vol C Tables 4.2.6.8 and 6.1.1.4'
O O 0.0106 0.0060 'International Tables Vol C Tables 4.2.6.8 and 6.1.1.4'
Cl Cl 0.1484 0.1585 'International Tables Vol C Tables 4.2.6.8 and 6.1.1.4'

loop_
_geom_angle_atom_site_label_1
_geom_angle_atom_site_label_2
_geom_angle_atom_site_label_3
_geom_angle
_geom_angle_site_symmetry_1
_geom_angle_site_symmetry_3
C38 N1 C27 108.2(2) . .
C38 N1 C24 124.6(2) . .
C27 N1 C24 127.1(2) . .
C51 N2 C62 108.73(19) . .
C51 N2 C48 126.12(19) . .
C62 N2 C48 125.05(19) . .
C2 C1 C39 124.4(2) . .
C2 C1 C15 121.8(2) . .
C39 C1 C15 113.77(19) . .
C1 C2 C9 123.0(2) . .
C1 C2 C3 123.1(2) . .
C9 C2 C3 113.89(19) . .
C8 C3 C4 118.6(2) . .
C8 C3 C2 119.4(2) . .
C4 C3 C2 121.9(2) . .
C5 C4 C3 120.0(3) . .
C5 C4 H4A 120.0 . .
C3 C4 H4A 120.0 . .
C6 C5 C4 120.4(3) . .
C6 C5 H5A 119.8 . .
C4 C5 H5A 119.8 . .
C7 C6 C5 120.1(3) . .
C7 C6 H6A 120.0 . .
C5 C6 H6A 120.0 . .
C6 C7 C8 119.9(3) . .
C6 C7 H7A 120.0 . .
C8 C7 H7A 120.0 . .
C7 C8 C3 120.9(3) . .
C7 C8 H8A 119.5 . .
C3 C8 H8A 119.5 . .
C10 C9 C14 118.4(2) . .
C10 C9 C2 122.5(2) . .
C14 C9 C2 119.2(2) . .
C9 C10 C11 120.1(3) . .
C9 C10 H10A 120.0 . .
C11 C10 H10A 120.0 . .
C12 C11 C10 120.4(3) . .
C12 C11 H11A 119.8 . .
C10 C11 H11A 119.8 . .
C11 C12 C13 120.4(3) . .
C11 C12 H12A 119.8 . .
C13 C12 H12A 119.8 . .
C12 C13 C14 119.5(3) . .
C12 C13 H13A 120.3 . .
C14 C13 H13A 120.3 . .
C13 C14 C9 121.2(3) . .
C13 C14 H14A 119.4 . .
C9 C14 H14A 119.4 . .
C16 C15 C20 118.0(2) . .
C16 C15 C1 119.8(2) . .
C20 C15 C1 122.1(2) . .
C17 C16 C15 121.5(2) . .
C17 C16 H16A 119.2 . .
C15 C16 H16A 119.2 . .
C16 C17 C18 121.2(2) . .
C16 C17 H17A 119.4 . .
C18 C17 H17A 119.4 . .
C19 C18 C17 116.7(2) . .
C19 C18 C21 122.0(2) . .
C17 C18 C21 121.3(2) . .
C20 C19 C18 121.9(2) . .
C20 C19 H19A 119.1 . .
C18 C19 H19A 119.1 . .
C19 C20 C15 120.7(2) . .
C19 C20 H20A 119.7 . .
C15 C20 H20A 119.7 . .
C22 C21 C26 116.7(2) . .
C22 C21 C18 121.8(2) . .
C26 C21 C18 121.5(2) . .
C23 C22 C21 121.8(2) . .
C23 C22 H22A 119.1 . .
C21 C22 H22A 119.1 . .
C24 C23 C22 120.5(2) . .
C24 C23 H23A 119.7 . .
C22 C23 H23A 119.7 . .
C23 C24 C25 119.0(2) . .
C23 C24 N1 121.6(2) . .
C25 C24 N1 119.4(2) . .
C26 C25 C24 119.9(2) . .
C26 C25 H25A 120.0 . .
C24 C25 H25A 120.0 . .
C25 C26 C21 121.9(2) . .
C25 C26 H26A 119.1 . .
C21 C26 H26A 119.1 . .
C28 C27 N1 130.1(2) . .
C28 C27 C32 121.3(2) . .
N1 C27 C32 108.6(2) . .
C27 C28 C29 117.1(3) . .
C27 C28 H28A 121.5 . .
C29 C28 H28A 121.5 . .
C28 C29 C30 121.9(3) . .
C28 C29 H29A 119.1 . .
C30 C29 H29A 119.1 . .
C31 C30 C29 120.6(3) . .
C31 C30 H30A 119.7 . .
C29 C30 H30A 119.7 . .
C30 C31 C32 119.5(3) . .
C30 C31 H31A 120.3 . .
C32 C31 H31A 120.3 . .
C31 C32 C27 119.5(3) . .
C31 C32 C33 133.5(3) . .
C27 C32 C33 107.0(2) . .
C34 C33 C38 119.4(3) . .
C34 C33 C32 133.8(2) . .
C38 C33 C32 106.8(2) . .
C35 C34 C33 119.6(3) . .
C35 C34 H34A 120.2 . .
C33 C34 H34A 120.2 . .
C34 C35 C36 120.2(3) . .
C34 C35 H35A 119.9 . .
C36 C35 H35A 119.9 . .
C37 C36 C35 121.7(3) . .
C37 C36 H36A 119.2 . .
C35 C36 H36A 119.2 . .
C36 C37 C38 118.1(2) . .
C36 C37 H37A 121.0 . .
C38 C37 H37A 121.0 . .
C37 C38 N1 129.8(2) . .
C37 C38 C33 120.9(2) . .
N1 C38 C33 109.2(2) . .
C40 C39 C44 117.4(2) . .
C40 C39 C1 119.0(2) . .
C44 C39 C1 123.6(2) . .
C41 C40 C39 121.5(2) . .
C41 C40 H40A 119.3 . .
C39 C40 H40A 119.3 . .
C40 C41 C42 121.2(2) . .
C40 C41 H41A 119.4 . .
C42 C41 H41A 119.4 . .
C41 C42 C43 117.1(2) . .
C41 C42 C45 121.6(2) . .
C43 C42 C45 121.2(2) . .
C44 C43 C42 121.7(2) . .
C44 C43 H43A 119.1 . .
C42 C43 H43A 119.1 . .
C43 C44 C39 121.1(2) . .
C43 C44 H44A 119.5 . .
C39 C44 H44A 119.5 . .
C50 C45 C46 117.2(2) . .
C50 C45 C42 121.8(2) . .
C46 C45 C42 121.0(2) . .
C47 C46 C45 121.6(2) . .
C47 C46 H46A 119.2 . .
C45 C46 H46A 119.2 . .
C48 C47 C46 119.9(2) . .
C48 C47 H47A 120.0 . .
C46 C47 H47A 120.0 . .
C47 C48 C49 119.7(2) . .
C47 C48 N2 120.0(2) . .
C49 C48 N2 120.2(2) . .
C48 C49 C50 120.1(2) . .
C48 C49 H49A 120.0 . .
C50 C49 H49A 120.0 . .
C49 C50 C45 121.5(2) . .
C49 C50 H50A 119.3 . .
C45 C50 H50A 119.3 . .
C52 C51 N2 129.0(2) . .
C52 C51 C56 122.1(2) . .
N2 C51 C56 108.8(2) . .
C53 C52 C51 117.3(2) . .
C53 C52 H52A 121.3 . .
C51 C52 H52A 121.3 . .
C52 C53 C54 122.1(3) . .
C52 C53 H53A 118.9 . .
C54 C53 H53A 118.9 . .
C55 C54 C53 120.4(2) . .
C55 C54 H54A 119.8 . .
C53 C54 H54A 119.8 . .
C54 C55 C56 119.4(2) . .
C54 C55 H55A 120.3 . .
C56 C55 H55A 120.3 . .
C55 C56 C51 118.6(2) . .
C55 C56 C57 134.4(2) . .
C51 C56 C57 106.9(2) . .
C58 C57 C62 118.9(2) . .
C58 C57 C56 134.0(2) . .
C62 C57 C56 107.0(2) . .
C59 C58 C57 119.2(3) . .
C59 C58 H58A 120.4 . .
C57 C58 H58A 120.4 . .
C58 C59 C60 121.0(3) . .
C58 C59 H59A 119.5 . .
C60 C59 H59A 119.5 . .
C61 C60 C59 121.6(3) . .
C61 C60 H60A 119.2 . .
C59 C60 H60A 119.2 . .
C62 C61 C60 116.6(3) . .
C62 C61 H61A 121.7 . .
C60 C61 H61A 121.7 . .
C61 C62 N2 129.0(2) . .
C61 C62 C57 122.5(2) . .
N2 C62 C57 108.5(2) . .
C3S C2S C1S 137.2(12) . .
C3S C3S C2S 148.0(12) 2_666 .
Cl2 C3S' Cl2 78(3) 2_666 .
Cl2 C3S' Cl1 133(3) 2_666 .
Cl2 C3S' Cl1 108.2(7) . .
Cl2 C3S' C3S' 67(3) 2_666 2_666
Cl2 C3S' C3S' 11.1(7) . 2_666
Cl1 C3S' C3S' 115.4(10) . 2_666
C3S' Cl1 Cl2 7.5(8) . 2_666
C3S' Cl2 Cl2 90(3) 2_666 2_666
C3S' Cl2 C3S' 102(3) 2_666 .
Cl2 Cl2 C3S' 12.1(8) 2_666 .
C3S' Cl2 Cl1 39(3) 2_666 2_666
Cl2 Cl2 Cl1 98.6(6) 2_666 2_666
C3S' Cl2 Cl1 108.0(6) . 2_666

loop_
_geom_bond_atom_site_label_1
_geom_bond_atom_site_label_2
_geom_bond_distance
_geom_bond_site_symmetry_2
N1 C38 1.395(3) .
N1 C27 1.398(3) .
N1 C24 1.417(3) .
N2 C51 1.387(3) .
N2 C62 1.396(3) .
N2 C48 1.429(3) .
C1 C2 1.351(3) .
C1 C39 1.490(3) .
C1 C15 1.495(3) .
C2 C9 1.491(3) .
C2 C3 1.494(3) .
C3 C8 1.387(3) .
C3 C4 1.398(3) .
C4 C5 1.385(4) .
C4 H4A 0.9500 .
C5 C6 1.378(5) .
C5 H5A 0.9500 .
C6 C7 1.376(4) .
C6 H6A 0.9500 .
C7 C8 1.383(4) .
C7 H7A 0.9500 .
C8 H8A 0.9500 .
C9 C10 1.386(4) .
C9 C14 1.393(4) .
C10 C11 1.397(4) .
C10 H10A 0.9500 .
C11 C12 1.363(4) .
C11 H11A 0.9500 .
C12 C13 1.377(4) .
C12 H12A 0.9500 .
C13 C14 1.382(4) .
C13 H13A 0.9500 .
C14 H14A 0.9500 .
C15 C16 1.386(3) .
C15 C20 1.393(3) .
C16 C17 1.376(3) .
C16 H16A 0.9500 .
C17 C18 1.405(3) .
C17 H17A 0.9500 .
C18 C19 1.402(3) .
C18 C21 1.479(3) .
C19 C20 1.377(3) .
C19 H19A 0.9500 .
C20 H20A 0.9500 .
C21 C22 1.396(3) .
C21 C26 1.401(3) .
C22 C23 1.383(3) .
C22 H22A 0.9500 .
C23 C24 1.378(3) .
C23 H23A 0.9500 .
C24 C25 1.399(3) .
C25 C26 1.379(3) .
C25 H25A 0.9500 .
C26 H26A 0.9500 .
C27 C28 1.388(4) .
C27 C32 1.414(4) .
C28 C29 1.390(4) .
C28 H28A 0.9500 .
C29 C30 1.392(5) .
C29 H29A 0.9500 .
C30 C31 1.361(5) .
C30 H30A 0.9500 .
C31 C32 1.391(4) .
C31 H31A 0.9500 .
C32 C33 1.443(4) .
C33 C34 1.398(4) .
C33 C38 1.405(3) .
C34 C35 1.374(4) .
C34 H34A 0.9500 .
C35 C36 1.389(4) .
C35 H35A 0.9500 .
C36 C37 1.382(4) .
C36 H36A 0.9500 .
C37 C38 1.391(4) .
C37 H37A 0.9500 .
C39 C40 1.394(3) .
C39 C44 1.395(3) .
C40 C41 1.383(3) .
C40 H40A 0.9500 .
C41 C42 1.391(3) .
C41 H41A 0.9500 .
C42 C43 1.399(3) .
C42 C45 1.487(3) .
C43 C44 1.376(3) .
C43 H43A 0.9500 .
C44 H44A 0.9500 .
C45 C50 1.388(3) .
C45 C46 1.393(3) .
C46 C47 1.381(3) .
C46 H46A 0.9500 .
C47 C48 1.375(3) .
C47 H47A 0.9500 .
C48 C49 1.377(3) .
C49 C50 1.380(3) .
C49 H49A 0.9500 .
C50 H50A 0.9500 .
C51 C52 1.387(3) .
C51 C56 1.405(3) .
C52 C53 1.379(3) .
C52 H52A 0.9500 .
C53 C54 1.385(4) .
C53 H53A 0.9500 .
C54 C55 1.378(4) .
C54 H54A 0.9500 .
C55 C56 1.404(4) .
C55 H55A 0.9500 .
C56 C57 1.441(4) .
C57 C58 1.393(3) .
C57 C62 1.406(3) .
C58 C59 1.360(4) .
C58 H58A 0.9500 .
C59 C60 1.396(4) .
C59 H59A 0.9500 .
C60 C61 1.385(4) .
C60 H60A 0.9500 .
C61 C62 1.383(4) .
C61 H61A 0.9500 .
C1S C2S 1.543(9) .
C2S C3S 1.509(9) .
C3S C3S 1.183(14) 2_666
C3S' Cl2 0.37(2) 2_666
C3S' Cl2 1.773(9) .
C3S' Cl1 1.788(10) .
C3S' C3S' 1.88(2) 2_666
Cl1 Cl2 2.060(8) 2_666
Cl2 C3S' 0.37(2) 2_666
Cl2 Cl2 1.735(16) 2_666
Cl2 Cl1 2.060(8) 2_666
Cl2' Cl2' 2.052(19) 2_666

loop_
_geom_torsion_atom_site_label_1
_geom_torsion_atom_site_label_2
_geom_torsion_atom_site_label_3
_geom_torsion_atom_site_label_4
_geom_torsion
_geom_torsion_site_symmetry_1
_geom_torsion_site_symmetry_4
C39 C1 C2 C9 178.6(2) . .
C15 C1 C2 C9 -1.1(3) . .
C39 C1 C2 C3 -3.2(4) . .
C15 C1 C2 C3 177.1(2) . .
C1 C2 C3 C8 125.6(3) . .
C9 C2 C3 C8 -56.0(3) . .
C1 C2 C3 C4 -56.8(3) . .
C9 C2 C3 C4 121.6(3) . .
C8 C3 C4 C5 0.2(4) . .
C2 C3 C4 C5 -177.3(2) . .
C3 C4 C5 C6 0.1(5) . .
C4 C5 C6 C7 -0.7(5) . .
C5 C6 C7 C8 0.9(5) . .
C6 C7 C8 C3 -0.5(4) . .
C4 C3 C8 C7 0.0(4) . .
C2 C3 C8 C7 177.6(2) . .
C1 C2 C9 C10 -52.4(3) . .
C3 C2 C9 C10 129.2(3) . .
C1 C2 C9 C14 128.0(3) . .
C3 C2 C9 C14 -50.3(3) . .
C14 C9 C10 C11 -1.3(4) . .
C2 C9 C10 C11 179.2(2) . .
C9 C10 C11 C12 0.2(4) . .
C10 C11 C12 C13 0.3(4) . .
C11 C12 C13 C14 0.3(4) . .
C12 C13 C14 C9 -1.4(4) . .
C10 C9 C14 C13 1.9(4) . .
C2 C9 C14 C13 -178.6(2) . .
C2 C1 C15 C16 120.1(3) . .
C39 C1 C15 C16 -59.7(3) . .
C2 C1 C15 C20 -62.0(3) . .
C39 C1 C15 C20 118.2(2) . .
C20 C15 C16 C17 3.3(3) . .
C1 C15 C16 C17 -178.7(2) . .
C15 C16 C17 C18 -2.9(4) . .
C16 C17 C18 C19 0.7(3) . .
C16 C17 C18 C21 -177.4(2) . .
C17 C18 C19 C20 1.1(3) . .
C21 C18 C19 C20 179.2(2) . .
C18 C19 C20 C15 -0.8(4) . .
C16 C15 C20 C19 -1.4(3) . .
C1 C15 C20 C19 -179.4(2) . .
C19 C18 C21 C22 19.7(3) . .
C17 C18 C21 C22 -162.3(2) . .
C19 C18 C21 C26 -159.2(2) . .
C17 C18 C21 C26 18.8(3) . .
C26 C21 C22 C23 4.1(3) . .
C18 C21 C22 C23 -174.8(2) . .
C21 C22 C23 C24 -1.7(4) . .
C22 C23 C24 C25 -2.7(3) . .
C22 C23 C24 N1 176.4(2) . .
C38 N1 C24 C23 -135.5(2) . .
C27 N1 C24 C23 43.9(3) . .
C38 N1 C24 C25 43.7(3) . .
C27 N1 C24 C25 -137.0(2) . .
C23 C24 C25 C26 4.5(3) . .
N1 C24 C25 C26 -174.7(2) . .
C24 C25 C26 C21 -1.9(3) . .
C22 C21 C26 C25 -2.3(3) . .
C18 C21 C26 C25 176.6(2) . .
C38 N1 C27 C28 178.2(2) . .
C24 N1 C27 C28 -1.3(4) . .
C38 N1 C27 C32 -1.9(3) . .
C24 N1 C27 C32 178.7(2) . .
N1 C27 C28 C29 -176.5(2) . .
C32 C27 C28 C29 3.5(4) . .
C27 C28 C29 C30 -1.9(4) . .
C28 C29 C30 C31 -0.9(4) . .
C29 C30 C31 C32 2.1(4) . .
C30 C31 C32 C27 -0.5(4) . .
C30 C31 C32 C33 176.5(3) . .
C28 C27 C32 C31 -2.4(4) . .
N1 C27 C32 C31 177.6(2) . .
C28 C27 C32 C33 179.9(2) . .
N1 C27 C32 C33 -0.1(3) . .
C31 C32 C33 C34 3.1(5) . .
C27 C32 C33 C34 -179.7(3) . .
C31 C32 C33 C38 -175.3(3) . .
C27 C32 C33 C38 2.0(3) . .
C38 C33 C34 C35 1.6(4) . .
C32 C33 C34 C35 -176.6(3) . .
C33 C34 C35 C36 2.3(4) . .
C34 C35 C36 C37 -3.3(4) . .
C35 C36 C37 C38 0.4(4) . .
C36 C37 C38 N1 -179.8(2) . .
C36 C37 C38 C33 3.6(4) . .
C27 N1 C38 C37 -173.8(2) . .
C24 N1 C38 C37 5.7(4) . .
C27 N1 C38 C33 3.2(3) . .
C24 N1 C38 C33 -177.3(2) . .
C34 C33 C38 C37 -4.6(4) . .
C32 C33 C38 C37 174.1(2) . .
C34 C33 C38 N1 178.2(2) . .
C32 C33 C38 N1 -3.2(3) . .
C2 C1 C39 C40 135.9(2) . .
C15 C1 C39 C40 -44.3(3) . .
C2 C1 C39 C44 -45.3(3) . .
C15 C1 C39 C44 134.4(2) . .
C44 C39 C40 C41 0.5(3) . .
C1 C39 C40 C41 179.4(2) . .
C39 C40 C41 C42 -0.6(3) . .
C40 C41 C42 C43 0.1(3) . .
C40 C41 C42 C45 179.1(2) . .
C41 C42 C43 C44 0.3(3) . .
C45 C42 C43 C44 -178.7(2) . .
C42 C43 C44 C39 -0.3(4) . .
C40 C39 C44 C43 -0.1(3) . .
C1 C39 C44 C43 -178.9(2) . .
C41 C42 C45 C50 155.4(2) . .
C43 C42 C45 C50 -25.7(3) . .
C41 C42 C45 C46 -26.1(3) . .
C43 C42 C45 C46 152.8(2) . .
C50 C45 C46 C47 1.3(4) . .
C42 C45 C46 C47 -177.3(2) . .
C45 C46 C47 C48 -0.7(4) . .
C46 C47 C48 C49 -0.4(4) . .
C46 C47 C48 N2 178.2(2) . .
C51 N2 C48 C47 72.1(3) . .
C62 N2 C48 C47 -103.7(3) . .
C51 N2 C48 C49 -109.2(3) . .
C62 N2 C48 C49 74.9(3) . .
C47 C48 C49 C50 0.8(4) . .
N2 C48 C49 C50 -177.8(2) . .
C48 C49 C50 C45 -0.2(4) . .
C46 C45 C50 C49 -0.9(4) . .
C42 C45 C50 C49 177.7(2) . .
C62 N2 C51 C52 -179.0(2) . .
C48 N2 C51 C52 4.6(4) . .
C62 N2 C51 C56 0.0(2) . .
C48 N2 C51 C56 -176.4(2) . .
N2 C51 C52 C53 179.6(2) . .
C56 C51 C52 C53 0.7(3) . .
C51 C52 C53 C54 0.9(4) . .
C52 C53 C54 C55 -2.0(4) . .
C53 C54 C55 C56 1.4(4) . .
C54 C55 C56 C51 0.1(4) . .
C54 C55 C56 C57 179.4(3) . .
C52 C51 C56 C55 -1.2(3) . .
N2 C51 C56 C55 179.8(2) . .
C52 C51 C56 C57 179.3(2) . .
N2 C51 C56 C57 0.3(3) . .
C55 C56 C57 C58 1.0(5) . .
C51 C56 C57 C58 -179.6(3) . .
C55 C56 C57 C62 -179.8(3) . .
C51 C56 C57 C62 -0.4(3) . .
C62 C57 C58 C59 -1.1(4) . .
C56 C57 C58 C59 178.0(3) . .
C57 C58 C59 C60 1.3(4) . .
C58 C59 C60 C61 -0.7(4) . .
C59 C60 C61 C62 -0.2(4) . .
C60 C61 C62 N2 -179.0(2) . .
C60 C61 C62 C57 0.4(4) . .
C51 N2 C62 C61 179.2(2) . .
C48 N2 C62 C61 -4.3(4) . .
C51 N2 C62 C57 -0.3(2) . .
C48 N2 C62 C57 176.2(2) . .
C58 C57 C62 C61 0.2(4) . .
C56 C57 C62 C61 -179.1(2) . .
C58 C57 C62 N2 179.8(2) . .
C56 C57 C62 N2 0.4(3) . .
C1S C2S C3S C3S 140(3) . 2_666
Cl2 C3S' Cl1 Cl2 -91(5) . 2_666
C3S' C3S' Cl1 Cl2 -82(5) 2_666 2_666
Cl2 C3S' Cl2 C3S' 0.000(8) 2_666 2_666
Cl1 C3S' Cl2 C3S' 132(4) . 2_666
Cl1 C3S' Cl2 Cl2 132(4) . 2_666
C3S' C3S' Cl2 Cl2 0.000(14) 2_666 2_666
Cl2 C3S' Cl2 Cl1 40(3) 2_666 2_666
Cl1 C3S' Cl2 Cl1 172.1(9) . 2_666
C3S' C3S' Cl2 Cl1 40(3) 2_666 2_666
